data_1543016
loop_
_publ_author_name
'Zahim, Sara'
'Wickramasinghe, Lasantha A.'
'Evano, Gwilherm'
'Jabin, Ivan'
'Schrock, Richard R.'
'M\"uller, Peter'

_publ_section_title
;
 Calix[6]azacryptand Ligand with a Sterically Protected Tren-Based
 Coordination Site for Metal Ions.
;
_journal_issue 7
_journal_name_full 'Organic letters'
_journal_page_first 1570
_journal_page_last 1573
_journal_paper_doi 10.1021/acs.orglett.6b00410
_journal_volume 18
_journal_year 2016
_chemical_formula_sum 'C68 H89.2 F6 N4 O14.6 S2 Zn'
_chemical_formula_weight 1439.76
_space_group_crystal_system monoclinic
_space_group_IT_number 14
_space_group_name_Hall '-P 2ybc'
_space_group_name_H-M_alt 'P 1 21/c 1'
_symmetry_space_group_name_Hall '-P 2ybc'
_symmetry_space_group_name_H-M 'P 1 21/c 1'
_atom_sites_solution_hydrogens mixed
_atom_sites_solution_primary direct
_atom_sites_solution_secondary difmap
_audit_creation_method SHELXL-2014/6
_cell_angle_alpha 90
_cell_angle_beta 109.5763(13)
_cell_angle_gamma 90
_cell_formula_units_Z 4
_cell_length_a 17.5923(12)
_cell_length_b 26.1314(17)
_cell_length_c 19.6130(13)
_cell_measurement_reflns_used 9964
_cell_measurement_temperature 100(2)
_cell_measurement_theta_max 22.57
_cell_measurement_theta_min 2.27
_cell_volume 8495.1(10)
_computing_cell_refinement 'SAINT 7.46A (Bruker-AXS, 2015)'
_computing_data_collection 'APEX2 v2011.4.0 (Bruker-AXS, 2015)'
_computing_data_reduction 'SAINT 7.46A (Bruker-AXS, 2015)'
_computing_molecular_graphics 'Bruker SHELXTL'
_computing_publication_material 'Bruker SHELXTL'
_computing_structure_refinement 'SHELXL-2014/6 (Sheldrick, 2014)'
_computing_structure_solution 'SHELXS-2015 (Sheldrick, 2015)'
_diffrn_ambient_temperature 100(2)
_diffrn_detector_area_resol_mean 8.3
_diffrn_measured_fraction_theta_full 1.000
_diffrn_measured_fraction_theta_max 1.000
_diffrn_measurement_device_type 'Bruker Smart APEX2 CCD'
_diffrn_measurement_method '\f and \w scans'
_diffrn_radiation_type MoK\a
_diffrn_radiation_wavelength 0.71073
_diffrn_reflns_av_R_equivalents 0.0879
_diffrn_reflns_av_unetI/netI 0.0428
_diffrn_reflns_Laue_measured_fraction_full 1.000
_diffrn_reflns_Laue_measured_fraction_max 1.000
_diffrn_reflns_limit_h_max 21
_diffrn_reflns_limit_h_min -21
_diffrn_reflns_limit_k_max 31
_diffrn_reflns_limit_k_min -31
_diffrn_reflns_limit_l_max 23
_diffrn_reflns_limit_l_min -23
_diffrn_reflns_number 209820
_diffrn_reflns_point_group_measured_fraction_full 1.000
_diffrn_reflns_point_group_measured_fraction_max 1.000
_diffrn_reflns_theta_full 25.242
_diffrn_reflns_theta_max 25.253
_diffrn_reflns_theta_min 1.228
_diffrn_source 'I\mS micro-focus sealed tube, multilayer optics'
_exptl_absorpt_coefficient_mu 0.406
_exptl_absorpt_correction_T_max 0.7454
_exptl_absorpt_correction_T_min 0.6819
_exptl_absorpt_correction_type multi-scan
_exptl_absorpt_process_details 'SADABS (Sheldrick, 2009)'
_exptl_crystal_colour colourless
_exptl_crystal_density_diffrn 1.126
_exptl_crystal_density_method 'not measured'
_exptl_crystal_description plate
_exptl_crystal_F_000 3032
_exptl_crystal_size_max 0.135
_exptl_crystal_size_mid 0.085
_exptl_crystal_size_min 0.030
_refine_diff_density_max 0.671
_refine_diff_density_min -0.642
_refine_diff_density_rms 0.060
_refine_ls_extinction_method none
_refine_ls_goodness_of_fit_ref 1.018
_refine_ls_hydrogen_treatment mixed
_refine_ls_matrix_type full
_refine_ls_number_parameters 1156
_refine_ls_number_reflns 15393
_refine_ls_number_restraints 3030
_refine_ls_restrained_S_all 1.045
_refine_ls_R_factor_all 0.0912
_refine_ls_R_factor_gt 0.0573
_refine_ls_shift/su_max 0.001
_refine_ls_shift/su_mean 0.000
_refine_ls_structure_factor_coef Fsqd
_refine_ls_weighting_details 'w=1/[\s^2^(Fo^2^)+(0.0811P)^2^+9.5973P] where P=(Fo^2^+2Fc^2^)/3'
_refine_ls_weighting_scheme calc
_refine_ls_wR_factor_gt 0.1465
_refine_ls_wR_factor_ref 0.1709
_reflns_Friedel_coverage 0.000
_reflns_number_gt 10533
_reflns_number_total 15393
_reflns_threshold_expression 'I > 2\s(I)'
_cod_data_source_file ol6b00410_si_003.cif
_cod_data_source_block x15151_sq
_cod_original_formula_sum 'C68 H89.20 F6 N4 O14.60 S2 Zn'
_cod_database_code 1543016
_shelx_space_group_comment
; 
The symmetry employed for this shelxl refinement is uniquely defined 
by the following loop, which should always be used as a source of 
symmetry information in preference to the above space-group names. 
They are only intended as comments. 
;
_shelx_estimated_absorpt_t_min 0.947
_shelx_estimated_absorpt_t_max 0.988
_shelxl_version_number 2014/6

loop_
_space_group_symop_operation_xyz
'x, y, z'
'-x, y+1/2, -z+1/2'
'-x, -y, -z'
'x, -y-1/2, z-1/2'

loop_
_atom_site_label
_atom_site_type_symbol
_atom_site_fract_x
_atom_site_fract_y
_atom_site_fract_z
_atom_site_U_iso_or_equiv
_atom_site_adp_type
_atom_site_occupancy
_atom_site_site_symmetry_order
_atom_site_calc_flag
_atom_site_refinement_flags_posn
_atom_site_refinement_flags_adp
_atom_site_refinement_flags_occupancy
_atom_site_disorder_assembly
_atom_site_disorder_group
Zn1 Zn 0.30203(2) 0.37955(2) 0.37365(2) 0.03899(12) Uani 1 1 d D U . . .
N1 N 0.29521(16) 0.32884(10) 0.45365(15) 0.0380(6) Uani 1 1 d D U . . .
H1 H 0.2452(10) 0.3353(9) 0.4558(14) 0.046 Uiso 1 1 d D U . . .
C1 C 0.3543(2) 0.34522(12) 0.52378(18) 0.0406(8) Uani 1 1 d D U . . .
H1A H 0.4099 0.3389 0.5241 0.049 Uiso 1 1 calc R U . . .
H1B H 0.3461 0.3255 0.5638 0.049 Uiso 1 1 calc R U . . .
C2 C 0.3426(2) 0.40179(13) 0.53401(18) 0.0411(8) Uani 1 1 d D U . . .
H2B H 0.2905 0.4069 0.5420 0.049 Uiso 1 1 calc R U . . .
H2C H 0.3861 0.4140 0.5777 0.049 Uiso 1 1 calc R U . . .
N2 N 0.2292(4) 0.4426(2) 0.3299(3) 0.0354(16) Uani 0.514(9) 1 d D U P A 1
H2 H 0.2623(15) 0.4634(9) 0.3168(15) 0.042 Uiso 0.514(9) 1 d D U P A 1
C3 C 0.2125(5) 0.4643(4) 0.3924(4) 0.038(2) Uani 0.514(9) 1 d D U P A 1
H3A H 0.1779 0.4401 0.4076 0.046 Uiso 0.514(9) 1 calc R U P A 1
H3B H 0.1816 0.4964 0.3772 0.046 Uiso 0.514(9) 1 calc R U P A 1
C4 C 0.2849(2) 0.47529(14) 0.4553(2) 0.0507(10) Uani 1 1 d D U . . .
H4A H 0.2687 0.4816 0.4982 0.061 Uiso 0.514(9) 1 calc R U P A 1
H4B H 0.3111 0.5067 0.4457 0.061 Uiso 0.514(9) 1 calc R U P A 1
H4C H 0.2512 0.4718 0.4865 0.061 Uiso 0.486(9) 1 calc R U P A 2
H4D H 0.3150 0.5079 0.4681 0.061 Uiso 0.486(9) 1 calc R U P A 2
N2A N 0.1982(4) 0.4271(2) 0.3533(3) 0.0348(16) Uani 0.486(9) 1 d D U P A 2
H2A H 0.1758(16) 0.4134(11) 0.3832(13) 0.042 Uiso 0.486(9) 1 d D U P A 2
C3A C 0.2316(6) 0.4780(3) 0.3792(4) 0.036(2) Uani 0.486(9) 1 d D U P A 2
H3C H 0.1870 0.5022 0.3749 0.044 Uiso 0.486(9) 1 calc R U P A 2
H3D H 0.2625 0.4908 0.3488 0.044 Uiso 0.486(9) 1 calc R U P A 2
N3 N 0.41186(18) 0.40278(11) 0.36626(14) 0.0408(7) Uani 1 1 d D U . . .
H3 H 0.3995(15) 0.4344(7) 0.3448(13) 0.049 Uiso 1 1 d D U . . .
C5 C 0.4662(2) 0.41195(15) 0.44089(18) 0.0475(9) Uani 1 1 d D U . . .
H5A H 0.5181 0.4263 0.4404 0.057 Uiso 1 1 calc R U . . .
H5B H 0.4773 0.3794 0.4684 0.057 Uiso 1 1 calc R U . . .
C6 C 0.4249(2) 0.44942(14) 0.47598(19) 0.0456(8) Uani 1 1 d D U . . .
H6A H 0.4580 0.4535 0.5276 0.055 Uiso 1 1 calc R U . . .
H6B H 0.4213 0.4832 0.4523 0.055 Uiso 1 1 calc R U . . .
N4 N 0.34342(16) 0.43255(10) 0.47082(14) 0.0350(6) Uani 1 1 d D U . . .
C101 C 0.5942(2) 0.26868(15) 0.32341(19) 0.0470(9) Uani 1 1 d D U . . .
H10A H 0.5900 0.2434 0.2848 0.056 Uiso 1 1 calc R U . . .
H10B H 0.6474 0.2857 0.3358 0.056 Uiso 1 1 calc R U . . .
C102 C 0.5885(2) 0.24123(13) 0.38958(17) 0.0384(8) Uani 1 1 d D U . . .
C103 C 0.6461(2) 0.24840(14) 0.45724(18) 0.0427(8) Uani 1 1 d D U . . .
H103 H 0.6915 0.2693 0.4611 0.051 Uiso 1 1 calc R U . . .
C104 C 0.6401(2) 0.22613(14) 0.51988(17) 0.0403(8) Uani 1 1 d D U . . .
C105 C 0.5701(2) 0.19851(13) 0.51268(17) 0.0377(7) Uani 1 1 d D U . . .
H105 H 0.5631 0.1844 0.5548 0.045 Uiso 1 1 calc R U . . .
C106 C 0.50959(19) 0.19074(12) 0.44570(16) 0.0350(7) Uani 1 1 d D U . . .
C107 C 0.52218(19) 0.21120(12) 0.38480(16) 0.0348(7) Uani 1 1 d D U . . .
C108 C 0.7067(2) 0.23458(16) 0.59242(19) 0.0507(9) Uani 1 1 d D U . . .
C109 C 0.7895(2) 0.22803(19) 0.5840(2) 0.0609(11) Uani 1 1 d D U . . .
H09A H 0.7928 0.1941 0.5638 0.091 Uiso 1 1 calc R U . . .
H09B H 0.8317 0.2313 0.6314 0.091 Uiso 1 1 calc R U . . .
H09C H 0.7970 0.2545 0.5514 0.091 Uiso 1 1 calc R U . . .
C110 C 0.7024(3) 0.1965(2) 0.6498(2) 0.0680(12) Uani 1 1 d D U . . .
H11A H 0.6540 0.2032 0.6626 0.102 Uiso 1 1 calc R U . . .
H11B H 0.7504 0.2001 0.6930 0.102 Uiso 1 1 calc R U . . .
H11C H 0.7000 0.1616 0.6308 0.102 Uiso 1 1 calc R U . . .
C111 C 0.6994(3) 0.28857(19) 0.6188(2) 0.0748(14) Uani 1 1 d D U . . .
H11D H 0.7009 0.3133 0.5817 0.112 Uiso 1 1 calc R U . . .
H11E H 0.7443 0.2952 0.6635 0.112 Uiso 1 1 calc R U . . .
H11F H 0.6482 0.2919 0.6280 0.112 Uiso 1 1 calc R U . . .
O1 O 0.46457(14) 0.20210(9) 0.31718(11) 0.0384(5) Uani 1 1 d D U . . .
C112 C 0.4789(3) 0.15508(14) 0.28484(19) 0.0503(9) Uani 1 1 d D U . . .
H11G H 0.5304 0.1574 0.2760 0.076 Uiso 1 1 calc R U . . .
H11H H 0.4352 0.1495 0.2389 0.076 Uiso 1 1 calc R U . . .
H11I H 0.4807 0.1265 0.3176 0.076 Uiso 1 1 calc R U . . .
C201 C 0.4331(2) 0.16260(13) 0.43821(18) 0.0392(8) Uani 1 1 d D U . . .
H20A H 0.4399 0.1441 0.4839 0.047 Uiso 1 1 calc R U . . .
H20B H 0.4241 0.1367 0.3995 0.047 Uiso 1 1 calc R U . . .
C202 C 0.3586(2) 0.19624(12) 0.42078(17) 0.0358(7) Uani 1 1 d D U . . .
C203 C 0.3635(2) 0.24604(12) 0.44750(17) 0.0349(7) Uani 1 1 d D U . . .
H203 H 0.4143 0.2599 0.4756 0.042 Uiso 1 1 calc R U . . .
C204 C 0.2942(2) 0.27519(12) 0.43298(18) 0.0372(7) Uani 1 1 d D U . . .
C205 C 0.2201(2) 0.25535(13) 0.39218(19) 0.0414(8) Uani 1 1 d D U . . .
H205 H 0.1728 0.2753 0.3843 0.050 Uiso 1 1 calc R U . . .
C206 C 0.2139(2) 0.20653(13) 0.3625(2) 0.0424(8) Uani 1 1 d D U . . .
C207 C 0.2839(2) 0.17769(12) 0.37760(18) 0.0385(7) Uani 1 1 d D U . . .
O2 O 0.27797(16) 0.12990(9) 0.34469(13) 0.0452(6) Uani 1 1 d D U . . .
C212 C 0.2704(3) 0.08811(14) 0.3891(2) 0.0633(12) Uani 1 1 d D U . . .
H21A H 0.3208 0.0841 0.4298 0.095 Uiso 1 1 calc R U . . .
H21B H 0.2591 0.0566 0.3604 0.095 Uiso 1 1 calc R U . . .
H21C H 0.2260 0.0950 0.4075 0.095 Uiso 1 1 calc R U . . .
C301 C 0.1338(2) 0.18605(15) 0.3124(2) 0.0539(10) Uani 1 1 d D U . . .
H30A H 0.1385 0.1797 0.2642 0.065 Uiso 1 1 calc R U . . .
H30B H 0.1229 0.1528 0.3314 0.065 Uiso 1 1 calc R U . . .
C302 C 0.0631(2) 0.22072(14) 0.3032(2) 0.0466(8) Uani 1 1 d D U . . .
C303 C 0.0109(2) 0.21242(16) 0.3416(2) 0.0506(9) Uani 1 1 d D U . . .
H303 H 0.0190 0.1832 0.3720 0.061 Uiso 1 1 calc R U . . .
C304 C -0.0529(2) 0.24521(16) 0.33743(19) 0.0508(9) Uani 1 1 d D U . . .
C305 C -0.0637(2) 0.28664(17) 0.29189(19) 0.0523(10) Uani 1 1 d D U . . .
H305 H -0.1071 0.3095 0.2877 0.063 Uiso 1 1 calc R U . . .
C306 C -0.0131(2) 0.29631(16) 0.25161(19) 0.0490(9) Uani 1 1 d D U . . .
C307 C 0.0498(2) 0.26310(15) 0.25853(19) 0.0458(8) Uani 1 1 d D U . . .
C308 C -0.1090(2) 0.2351(2) 0.3815(2) 0.0712(13) Uani 1 1 d D U . . .
C309 C -0.0597(3) 0.2219(2) 0.4589(2) 0.0795(15) Uani 1 1 d D U . . .
H30C H -0.0957 0.2168 0.4871 0.119 Uiso 1 1 calc R U . . .
H30D H -0.0221 0.2499 0.4801 0.119 Uiso 1 1 calc R U . . .
H30E H -0.0292 0.1904 0.4597 0.119 Uiso 1 1 calc R U . . .
C310 C -0.1602(4) 0.2828(3) 0.3831(3) 0.112(2) Uani 1 1 d D U . . .
H31A H -0.1953 0.2753 0.4116 0.168 Uiso 1 1 calc R U . . .
H31B H -0.1934 0.2919 0.3336 0.168 Uiso 1 1 calc R U . . .
H31C H -0.1245 0.3114 0.4052 0.168 Uiso 1 1 calc R U . . .
C311 C -0.1640(4) 0.1914(3) 0.3472(3) 0.134(3) Uani 1 1 d D U . . .
H31D H -0.1318 0.1617 0.3434 0.201 Uiso 1 1 calc R U . . .
H31E H -0.1993 0.2015 0.2988 0.201 Uiso 1 1 calc R U . . .
H31F H -0.1970 0.1826 0.3771 0.201 Uiso 1 1 calc R U . . .
O3 O 0.10558(16) 0.27405(12) 0.22422(15) 0.0602(7) Uani 1 1 d D U . . .
C312 C 0.0811(3) 0.2562(3) 0.1508(3) 0.0934(18) Uani 1 1 d D U . . .
H31G H 0.0632 0.2206 0.1488 0.140 Uiso 1 1 calc R U . . .
H31H H 0.1268 0.2584 0.1329 0.140 Uiso 1 1 calc R U . . .
H31I H 0.0367 0.2774 0.1205 0.140 Uiso 1 1 calc R U . . .
C401 C -0.0323(2) 0.34180(17) 0.1996(2) 0.0687(12) Uani 1 1 d D U . . .
H40A H -0.0527 0.3287 0.1494 0.082 Uiso 0.514(9) 1 calc R U P A 1
H40B H -0.0760 0.3622 0.2077 0.082 Uiso 0.514(9) 1 calc R U P A 1
H40C H -0.0570 0.3283 0.1500 0.082 Uiso 0.486(9) 1 calc R U P A 2
H40D H -0.0738 0.3628 0.2103 0.082 Uiso 0.486(9) 1 calc R U P A 2
C402 C 0.0394(5) 0.3767(2) 0.2077(6) 0.044(3) Uani 0.514(9) 1 d D U P A 1
C403 C 0.0997(5) 0.3978(4) 0.2682(5) 0.039(2) Uani 0.514(9) 1 d D U P A 1
H403 H 0.0969 0.3902 0.3147 0.047 Uiso 0.514(9) 1 calc R U P A 1
C404 C 0.1632(5) 0.4287(4) 0.2653(5) 0.035(2) Uani 0.514(9) 1 d D U P A 1
C405 C 0.1713(6) 0.4404(4) 0.1995(5) 0.039(2) Uani 0.514(9) 1 d D U P A 1
H405 H 0.2161 0.4590 0.1957 0.047 Uiso 0.514(9) 1 calc R U P A 1
C406 C 0.1092(9) 0.4231(7) 0.1390(5) 0.046(3) Uani 0.514(9) 1 d D U P A 1
C407 C 0.0472(9) 0.3927(7) 0.1419(7) 0.036(2) Uani 0.514(9) 1 d D U P A 1
O4 O -0.0051(10) 0.3726(6) 0.0778(8) 0.039(3) Uani 0.514(9) 1 d D U P A 1
C412 C -0.0705(10) 0.4054(9) 0.0404(13) 0.044(3) Uani 0.514(9) 1 d D U P A 1
H41A H -0.1044 0.3885 -0.0040 0.067 Uiso 0.514(9) 1 calc R U P A 1
H41B H -0.1027 0.4127 0.0714 0.067 Uiso 0.514(9) 1 calc R U P A 1
H41C H -0.0493 0.4374 0.0280 0.067 Uiso 0.514(9) 1 calc R U P A 1
C02D C 0.0344(5) 0.3762(3) 0.1996(6) 0.040(3) Uani 0.486(9) 1 d D U P A 2
C03D C 0.0811(5) 0.3877(3) 0.2711(6) 0.036(2) Uani 0.486(9) 1 d D U P A 2
H03D H 0.0695 0.3737 0.3112 0.043 Uiso 0.486(9) 1 calc R U P A 2
C04D C 0.1447(6) 0.4205(4) 0.2796(4) 0.031(2) Uani 0.486(9) 1 d D U P A 2
C05D C 0.1593(6) 0.4406(4) 0.2201(5) 0.036(2) Uani 0.486(9) 1 d D U P A 2
H05D H 0.2016 0.4650 0.2284 0.043 Uiso 0.486(9) 1 calc R U P A 2
C06D C 0.1152(9) 0.4274(7) 0.1466(5) 0.046(3) Uani 0.486(9) 1 d D U P A 2
C07D C 0.0501(9) 0.3951(7) 0.1401(7) 0.034(2) Uani 0.486(9) 1 d D U P A 2
O4D O -0.0002(10) 0.3804(6) 0.0715(8) 0.033(3) Uani 0.486(9) 1 d D U P A 2
C12D C -0.0740(13) 0.4097(13) 0.0486(15) 0.067(7) Uani 0.486(9) 1 d D U P A 2
H41D H -0.1031 0.4044 0.0827 0.101 Uiso 0.486(9) 1 calc R U P A 2
H41E H -0.1076 0.3986 0.0002 0.101 Uiso 0.486(9) 1 calc R U P A 2
H41F H -0.0612 0.4461 0.0473 0.101 Uiso 0.486(9) 1 calc R U P A 2
C501 C 0.1228(3) 0.4406(2) 0.0723(3) 0.0877(16) Uani 1 1 d D U . . .
H50A H 0.0967 0.4745 0.0593 0.105 Uiso 0.514(9) 1 calc R U P A 1
H50B H 0.0944 0.4167 0.0329 0.105 Uiso 0.514(9) 1 calc R U P A 1
H50C H 0.0954 0.4137 0.0371 0.105 Uiso 0.486(9) 1 calc R U P A 2
H50D H 0.0944 0.4733 0.0551 0.105 Uiso 0.486(9) 1 calc R U P A 2
C502 C 0.2085(2) 0.44547(17) 0.0733(2) 0.0611(11) Uani 1 1 d D U . . .
C503 C 0.2375(2) 0.49133(16) 0.0566(2) 0.0556(10) Uani 1 1 d D U . . .
H503 H 0.2020 0.5199 0.0448 0.067 Uiso 1 1 calc R U . . .
C504 C 0.3154(2) 0.49787(14) 0.05623(18) 0.0440(8) Uani 1 1 d D U . . .
C505 C 0.3666(2) 0.45617(13) 0.07630(17) 0.0431(8) Uani 1 1 d D U . . .
H505 H 0.4210 0.4599 0.0784 0.052 Uiso 1 1 calc R U . . .
C506 C 0.3409(2) 0.40886(14) 0.09351(18) 0.0481(9) Uani 1 1 d D U . . .
C507 C 0.2603(3) 0.40388(15) 0.08941(19) 0.0560(10) Uani 1 1 d D U . . .
C508 C 0.3413(2) 0.54883(14) 0.0322(2) 0.0509(9) Uani 1 1 d D U . . .
C509 C 0.3165(3) 0.59493(15) 0.0696(2) 0.0621(11) Uani 1 1 d D U . . .
H50E H 0.3435 0.5925 0.1220 0.093 Uiso 1 1 calc R U . . .
H50F H 0.2579 0.5946 0.0586 0.093 Uiso 1 1 calc R U . . .
H50G H 0.3324 0.6268 0.0517 0.093 Uiso 1 1 calc R U . . .
C510 C 0.2951(3) 0.55481(18) -0.0500(2) 0.0708(13) Uani 1 1 d D U . . .
H51A H 0.2373 0.5495 -0.0595 0.106 Uiso 1 1 calc R U . . .
H51B H 0.3148 0.5294 -0.0768 0.106 Uiso 1 1 calc R U . . .
H51C H 0.3038 0.5893 -0.0655 0.106 Uiso 1 1 calc R U . . .
C511 C 0.4312(3) 0.55212(17) 0.0488(3) 0.0823(15) Uani 1 1 d D U . . .
H51D H 0.4448 0.5853 0.0326 0.124 Uiso 1 1 calc R U . . .
H51E H 0.4487 0.5246 0.0234 0.124 Uiso 1 1 calc R U . . .
H51F H 0.4587 0.5486 0.1010 0.124 Uiso 1 1 calc R U . . .
O5 O 0.2335(2) 0.35644(12) 0.10501(17) 0.0818(10) Uani 1 1 d D U . . .
C512 C 0.2188(15) 0.3185(5) 0.0453(8) 0.066(4) Uani 0.53(4) 1 d D U P B 1
H51X H 0.2002 0.2862 0.0598 0.099 Uiso 0.53(4) 1 calc R U P B 1
H51Y H 0.1775 0.3317 0.0018 0.099 Uiso 0.53(4) 1 calc R U P B 1
H51Z H 0.2690 0.3126 0.0352 0.099 Uiso 0.53(4) 1 calc R U P B 1
C12E C 0.177(2) 0.3330(9) 0.0382(7) 0.087(6) Uani 0.47(4) 1 d D U P B 2
H12G H 0.1585 0.2997 0.0500 0.131 Uiso 0.47(4) 1 calc R U P B 2
H12H H 0.1302 0.3555 0.0179 0.131 Uiso 0.47(4) 1 calc R U P B 2
H12I H 0.2043 0.3282 0.0027 0.131 Uiso 0.47(4) 1 calc R U P B 2
C601 C 0.3988(3) 0.36484(16) 0.11552(19) 0.0612(11) Uani 1 1 d D U . . .
H60A H 0.4438 0.3712 0.0970 0.073 Uiso 1 1 calc R U . . .
H60B H 0.3707 0.3335 0.0918 0.073 Uiso 1 1 calc R U . . .
C602 C 0.4336(2) 0.35511(14) 0.19595(17) 0.0458(9) Uani 1 1 d D U . . .
C603 C 0.4096(2) 0.38286(14) 0.24543(18) 0.0477(9) Uani 1 1 d D U . . .
H603 H 0.3696 0.4087 0.2288 0.057 Uiso 1 1 calc R U . . .
C604 C 0.4433(2) 0.37328(12) 0.31871(17) 0.0406(8) Uani 1 1 d D U . . .
C605 C 0.5022(2) 0.33669(13) 0.34401(17) 0.0397(8) Uani 1 1 d D U . . .
H605 H 0.5253 0.3306 0.3945 0.048 Uiso 1 1 calc R U . . .
C606 C 0.5278(2) 0.30850(13) 0.29546(17) 0.0404(8) Uani 1 1 d D U . . .
C607 C 0.4925(2) 0.31821(13) 0.22217(17) 0.0411(8) Uani 1 1 d D U . . .
O6 O 0.52040(15) 0.29241(9) 0.17322(12) 0.0447(6) Uani 1 1 d D U . . .
C612 C 0.4747(2) 0.24766(14) 0.14369(19) 0.0473(9) Uani 1 1 d D U . . .
H61A H 0.4798 0.2229 0.1825 0.071 Uiso 1 1 calc R U . . .
H61B H 0.4950 0.2324 0.1075 0.071 Uiso 1 1 calc R U . . .
H61C H 0.4178 0.2569 0.1208 0.071 Uiso 1 1 calc R U . . .
S1 S 0.41574(14) 0.53336(9) 0.29607(11) 0.0381(5) Uani 0.628(3) 1 d D U P C 1
O1T O 0.3450(4) 0.5024(2) 0.2804(4) 0.0505(17) Uani 0.628(3) 1 d D U P C 1
O2T O 0.4366(4) 0.5487(3) 0.2351(2) 0.0428(13) Uani 0.628(3) 1 d D U P C 1
O3T O 0.4822(2) 0.51413(15) 0.35617(19) 0.0509(11) Uani 0.628(3) 1 d D U P C 1
C1T C 0.3890(3) 0.5920(2) 0.3306(3) 0.0453(13) Uani 0.628(3) 1 d D U P C 1
F1T F 0.4522(2) 0.62330(13) 0.35480(19) 0.0575(10) Uani 0.628(3) 1 d D U P C 1
F2T F 0.3314(3) 0.6172(2) 0.2809(3) 0.0667(14) Uani 0.628(3) 1 d D U P C 1
F3T F 0.3648(3) 0.58303(13) 0.38687(19) 0.0624(11) Uani 0.628(3) 1 d D U P C 1
S1U S 0.4001(2) 0.55251(17) 0.3070(2) 0.0514(11) Uani 0.372(3) 1 d D U P C 2
O1U O 0.3681(8) 0.5007(4) 0.3045(7) 0.064(3) Uani 0.372(3) 1 d D U P C 2
O2U O 0.4474(7) 0.5585(5) 0.2609(7) 0.085(4) Uani 0.372(3) 1 d D U P C 2
O3U O 0.4335(6) 0.5711(4) 0.3771(4) 0.099(3) Uani 0.372(3) 1 d D U P C 2
C1U C 0.3115(5) 0.5891(4) 0.2652(5) 0.050(2) Uani 0.372(3) 1 d D U P C 2
F1U F 0.2649(4) 0.5898(3) 0.3064(4) 0.082(2) Uani 0.372(3) 1 d D U P C 2
F2U F 0.2658(4) 0.5699(3) 0.2027(3) 0.085(2) Uani 0.372(3) 1 d D U P C 2
F3U F 0.3283(5) 0.6372(3) 0.2547(5) 0.064(2) Uani 0.372(3) 1 d D U P C 2
S2 S 0.1053(2) 0.36007(17) 0.50858(16) 0.0727(12) Uani 0.602(5) 1 d D U P D 1
O4T O 0.1684(4) 0.3285(3) 0.5597(3) 0.098(2) Uani 0.602(5) 1 d D U P D 1
O5T O 0.0297(5) 0.3383(4) 0.4998(6) 0.127(4) Uani 0.602(5) 1 d D U P D 1
O6T O 0.1295(6) 0.3724(4) 0.4515(4) 0.096(3) Uani 0.602(5) 1 d D U P D 1
C2T C 0.1088(6) 0.4162(4) 0.5594(6) 0.125(3) Uani 0.602(5) 1 d D U P D 1
F4T F 0.1834(4) 0.4356(3) 0.5848(5) 0.145(3) Uani 0.602(5) 1 d D U P D 1
F5T F 0.0895(7) 0.4074(4) 0.6184(6) 0.189(4) Uani 0.602(5) 1 d D U P D 1
F6T F 0.0572(6) 0.4504(3) 0.5194(6) 0.217(4) Uani 0.602(5) 1 d D U P D 1
S2U S 0.1137(5) 0.3503(3) 0.5130(4) 0.100(2) Uani 0.398(5) 1 d D U P D 2
O4U O 0.1518(8) 0.3678(4) 0.4634(6) 0.061(3) Uani 0.398(5) 1 d D U P D 2
O5U O 0.0254(6) 0.3590(6) 0.4819(9) 0.118(5) Uani 0.398(5) 1 d D U P D 2
O6U O 0.1295(9) 0.2978(3) 0.5295(7) 0.130(4) Uani 0.398(5) 1 d D U P D 2
C2U C 0.1485(7) 0.3858(4) 0.5897(5) 0.084(3) Uani 0.398(5) 1 d D U P D 2
F4U F 0.1394(9) 0.4366(3) 0.5802(7) 0.129(4) Uani 0.398(5) 1 d D U P D 2
F5U F 0.1153(7) 0.3757(4) 0.6408(5) 0.111(3) Uani 0.398(5) 1 d D U P D 2
F6U F 0.2278(5) 0.3799(5) 0.6249(5) 0.145(4) Uani 0.398(5) 1 d D U P D 2
O1W O 0.26052(15) 0.33432(10) 0.28547(14) 0.0470(6) Uani 1 1 d D U . . .
H1WA H 0.2880(19) 0.3086(11) 0.281(2) 0.070 Uiso 1 1 d D U . . .
H1WB H 0.2115(13) 0.3243(15) 0.273(2) 0.070 Uiso 1 1 d D U . . .
O2W O 0.32549(19) 0.25787(12) 0.24002(17) 0.0663(8) Uani 1 1 d D . . . .
H2WA H 0.293(2) 0.2339(16) 0.241(3) 0.099 Uiso 1 1 d D U . . .
H2WB H 0.3721(16) 0.2460(18) 0.264(3) 0.099 Uiso 1 1 d D U . . .
O3W O 0.2735(3) 0.1632(2) 0.1990(3) 0.0688(16) Uani 0.602(5) 1 d D . P D 1
H3WA H 0.266(5) 0.149(3) 0.234(3) 0.103 Uiso 0.602(5) 1 d D U P D 1
H3WB H 0.230(3) 0.166(4) 0.165(3) 0.103 Uiso 0.602(5) 1 d D U P D 1

loop_
_atom_site_aniso_label
_atom_site_aniso_U_11
_atom_site_aniso_U_22
_atom_site_aniso_U_33
_atom_site_aniso_U_23
_atom_site_aniso_U_13
_atom_site_aniso_U_12
Zn1 0.0448(2) 0.0331(2) 0.0295(2) -0.00502(16) -0.00030(16) 0.00698(17)
N1 0.0367(15) 0.0334(14) 0.0452(16) -0.0069(12) 0.0154(13) 0.0005(12)
C1 0.055(2) 0.0355(18) 0.0324(17) -0.0019(14) 0.0167(15) -0.0028(15)
C2 0.054(2) 0.0370(18) 0.0357(18) -0.0046(14) 0.0191(16) -0.0016(15)
N2 0.041(3) 0.036(3) 0.027(3) 0.001(2) 0.009(2) 0.001(2)
C3 0.042(4) 0.037(5) 0.032(3) -0.004(3) 0.006(3) 0.012(3)
C4 0.058(2) 0.0388(19) 0.0403(19) -0.0083(15) -0.0031(16) 0.0143(17)
N2A 0.041(3) 0.034(3) 0.026(3) 0.002(2) 0.007(2) 0.000(2)
C3A 0.040(4) 0.033(4) 0.033(4) -0.004(3) 0.008(3) 0.008(3)
N3 0.0625(18) 0.0333(15) 0.0264(14) 0.0005(12) 0.0146(13) 0.0021(13)
C5 0.048(2) 0.061(2) 0.0350(18) -0.0087(16) 0.0158(16) -0.0147(17)
C6 0.055(2) 0.049(2) 0.0323(18) -0.0085(16) 0.0140(16) -0.0112(16)
N4 0.0409(15) 0.0319(14) 0.0281(13) -0.0006(11) 0.0062(11) 0.0043(11)
C101 0.045(2) 0.064(2) 0.0351(18) 0.0052(16) 0.0182(16) 0.0050(17)
C102 0.0416(18) 0.0475(19) 0.0301(16) 0.0028(14) 0.0172(14) 0.0131(15)
C103 0.0403(19) 0.055(2) 0.0347(17) 0.0005(15) 0.0155(15) 0.0099(16)
C104 0.0417(18) 0.050(2) 0.0293(16) -0.0009(14) 0.0118(14) 0.0172(15)
C105 0.0476(19) 0.0422(19) 0.0261(15) 0.0053(14) 0.0161(14) 0.0174(15)
C106 0.0441(18) 0.0338(17) 0.0298(16) 0.0026(13) 0.0162(14) 0.0132(14)
C107 0.0426(17) 0.0395(18) 0.0236(15) 0.0028(13) 0.0126(13) 0.0158(14)
C108 0.045(2) 0.072(3) 0.0314(18) -0.0054(17) 0.0087(15) 0.0154(18)
C109 0.046(2) 0.090(3) 0.042(2) -0.003(2) 0.0093(17) 0.011(2)
C110 0.056(3) 0.105(4) 0.035(2) 0.007(2) 0.0057(18) 0.012(2)
C111 0.073(3) 0.088(3) 0.050(3) -0.026(2) 0.003(2) 0.021(2)
O1 0.0479(13) 0.0401(13) 0.0268(11) 0.0003(10) 0.0121(10) 0.0104(10)
C112 0.075(3) 0.044(2) 0.0349(19) -0.0032(16) 0.0210(19) 0.0102(18)
C201 0.0532(19) 0.0348(18) 0.0328(17) 0.0031(14) 0.0186(15) 0.0086(15)
C202 0.0453(18) 0.0351(17) 0.0299(16) 0.0010(13) 0.0167(14) 0.0039(14)
C203 0.0404(17) 0.0338(17) 0.0334(17) -0.0009(13) 0.0162(14) 0.0012(13)
C204 0.0406(17) 0.0311(16) 0.0412(18) -0.0039(14) 0.0154(15) 0.0001(13)
C205 0.0405(18) 0.0337(18) 0.051(2) -0.0059(15) 0.0169(16) 0.0005(14)
C206 0.0456(19) 0.0372(18) 0.047(2) -0.0039(15) 0.0189(16) -0.0061(14)
C207 0.055(2) 0.0294(16) 0.0345(17) -0.0039(13) 0.0195(15) 0.0006(14)
O2 0.0646(16) 0.0321(13) 0.0401(13) -0.0058(10) 0.0191(12) 0.0005(11)
C212 0.101(3) 0.033(2) 0.056(2) -0.0037(18) 0.025(2) -0.012(2)
C301 0.049(2) 0.047(2) 0.062(2) -0.0108(18) 0.0145(18) -0.0079(17)
C302 0.0405(18) 0.051(2) 0.044(2) -0.0045(16) 0.0094(15) -0.0124(16)
C303 0.0415(19) 0.061(2) 0.044(2) 0.0081(17) 0.0063(16) -0.0128(17)
C304 0.0346(18) 0.079(3) 0.0361(19) 0.0126(18) 0.0086(15) -0.0093(17)
C305 0.0337(18) 0.084(3) 0.0384(19) 0.0144(19) 0.0114(15) 0.0018(18)
C306 0.0340(18) 0.075(2) 0.0370(19) 0.0179(17) 0.0098(15) 0.0002(17)
C307 0.0341(17) 0.068(2) 0.0339(18) 0.0005(16) 0.0098(14) -0.0080(16)
C308 0.040(2) 0.128(4) 0.046(2) 0.032(2) 0.0135(18) -0.003(2)
C309 0.059(3) 0.137(5) 0.047(2) 0.034(3) 0.025(2) 0.002(3)
C310 0.085(4) 0.183(6) 0.093(4) 0.062(4) 0.062(3) 0.037(4)
C311 0.111(5) 0.221(7) 0.077(4) -0.002(4) 0.041(3) -0.098(5)
O3 0.0501(15) 0.088(2) 0.0522(16) 0.0029(14) 0.0294(13) -0.0031(14)
C312 0.093(4) 0.148(5) 0.051(3) -0.007(3) 0.041(3) -0.006(4)
C401 0.039(2) 0.104(3) 0.060(2) 0.044(2) 0.0121(18) 0.005(2)
C402 0.036(4) 0.062(5) 0.031(4) 0.011(3) 0.007(3) 0.010(4)
C403 0.036(4) 0.054(4) 0.028(3) 0.009(3) 0.012(3) 0.011(3)
C404 0.037(4) 0.036(4) 0.027(3) 0.002(3) 0.004(3) 0.005(3)
C405 0.047(4) 0.033(4) 0.033(4) 0.012(3) 0.007(3) -0.002(3)
C406 0.041(4) 0.044(5) 0.038(4) 0.014(3) -0.005(3) -0.006(4)
C407 0.035(4) 0.037(5) 0.030(3) 0.004(3) 0.004(3) 0.000(4)
O4 0.040(4) 0.039(5) 0.028(4) 0.009(3) -0.001(3) -0.004(3)
C412 0.040(5) 0.056(7) 0.033(5) 0.006(5) 0.006(4) 0.002(5)
C02D 0.031(4) 0.057(5) 0.027(4) 0.010(3) 0.005(3) 0.013(4)
C03D 0.027(4) 0.054(5) 0.029(3) 0.006(3) 0.015(3) 0.010(3)
C04D 0.036(4) 0.031(4) 0.023(3) 0.002(3) 0.007(3) 0.009(3)
C05D 0.032(4) 0.033(4) 0.035(4) 0.012(3) 0.002(3) -0.001(3)
C06D 0.039(4) 0.044(5) 0.040(4) 0.018(3) -0.004(3) -0.008(4)
C07D 0.034(4) 0.037(5) 0.026(3) 0.003(3) 0.004(3) 0.003(4)
O4D 0.036(4) 0.035(5) 0.024(3) 0.010(3) 0.004(3) -0.006(3)
C12D 0.047(7) 0.085(10) 0.048(10) 0.002(7) -0.012(6) 0.022(7)
C501 0.052(2) 0.129(4) 0.069(3) 0.059(3) 0.003(2) -0.020(2)
C502 0.049(2) 0.072(3) 0.049(2) 0.035(2) -0.0017(17) -0.0139(18)
C503 0.043(2) 0.062(2) 0.053(2) 0.0310(19) 0.0046(17) 0.0000(17)
C504 0.0463(19) 0.0453(19) 0.0348(18) 0.0072(15) 0.0061(15) -0.0085(15)
C505 0.053(2) 0.048(2) 0.0241(16) 0.0004(14) 0.0063(15) -0.0056(16)
C506 0.073(2) 0.045(2) 0.0220(16) 0.0047(14) 0.0108(16) -0.0026(17)
C507 0.079(2) 0.052(2) 0.0302(18) 0.0143(16) 0.0082(18) -0.0175(18)
C508 0.065(2) 0.044(2) 0.043(2) 0.0026(16) 0.0170(18) -0.0149(17)
C509 0.068(3) 0.048(2) 0.069(3) 0.008(2) 0.021(2) 0.000(2)
C510 0.099(3) 0.060(3) 0.053(2) 0.009(2) 0.025(2) -0.022(2)
C511 0.069(3) 0.045(3) 0.141(5) -0.006(3) 0.047(3) -0.016(2)
O5 0.135(3) 0.0573(18) 0.0600(18) 0.0169(15) 0.0414(19) -0.0294(18)
C512 0.076(9) 0.050(5) 0.078(6) -0.005(4) 0.034(6) -0.022(6)
C12E 0.113(12) 0.074(9) 0.086(7) -0.008(6) 0.049(7) -0.039(9)
C601 0.105(3) 0.051(2) 0.0285(18) 0.0070(16) 0.023(2) 0.013(2)
C602 0.071(2) 0.0421(19) 0.0261(16) 0.0071(14) 0.0189(16) 0.0031(17)
C603 0.073(2) 0.0394(19) 0.0311(17) 0.0074(15) 0.0184(17) 0.0105(18)
C604 0.061(2) 0.0339(18) 0.0288(16) 0.0038(13) 0.0169(15) -0.0015(15)
C605 0.054(2) 0.0420(19) 0.0257(16) 0.0064(14) 0.0169(15) -0.0039(15)
C606 0.0474(19) 0.0461(19) 0.0318(16) 0.0049(14) 0.0188(15) -0.0022(15)
C607 0.058(2) 0.0415(19) 0.0291(16) 0.0005(14) 0.0220(15) -0.0040(16)
O6 0.0580(15) 0.0528(15) 0.0296(12) 0.0022(11) 0.0229(11) 0.0003(12)
C612 0.067(2) 0.048(2) 0.0320(18) 0.0025(16) 0.0222(17) 0.0040(18)
S1 0.0520(12) 0.0341(12) 0.0264(8) -0.0005(8) 0.0108(7) -0.0067(9)
O1T 0.059(4) 0.043(3) 0.049(4) -0.004(2) 0.017(3) -0.018(2)
O2T 0.059(3) 0.046(3) 0.024(2) 0.0017(19) 0.0151(19) -0.002(2)
O3T 0.065(3) 0.049(2) 0.032(2) -0.0001(17) 0.0063(18) 0.0039(19)
C1T 0.065(3) 0.035(3) 0.038(3) 0.000(2) 0.021(2) -0.001(2)
F1T 0.075(2) 0.044(2) 0.052(2) -0.0123(16) 0.0187(18) -0.0161(17)
F2T 0.076(3) 0.060(4) 0.057(3) 0.003(2) 0.012(2) 0.017(3)
F3T 0.095(3) 0.050(2) 0.057(2) -0.0054(17) 0.045(2) -0.007(2)
S1U 0.0506(18) 0.047(3) 0.055(2) 0.0164(19) 0.0151(15) 0.0107(17)
O1U 0.068(7) 0.047(4) 0.080(9) 0.015(4) 0.030(6) 0.006(4)
O2U 0.090(7) 0.065(7) 0.118(9) 0.028(7) 0.060(7) 0.008(6)
O3U 0.103(7) 0.089(6) 0.073(5) -0.001(4) -0.012(4) 0.010(5)
C1U 0.060(5) 0.046(5) 0.042(4) 0.001(3) 0.015(3) 0.009(4)
F1U 0.085(5) 0.077(5) 0.101(5) 0.008(4) 0.053(4) 0.026(4)
F2U 0.098(5) 0.074(5) 0.058(4) -0.009(3) -0.010(3) 0.018(4)
F3U 0.074(5) 0.050(4) 0.070(5) 0.010(3) 0.027(4) 0.015(3)
S2 0.0594(16) 0.128(3) 0.0401(13) 0.0243(15) 0.0286(11) 0.0013(16)
O4T 0.121(5) 0.118(5) 0.052(3) -0.009(3) 0.025(3) -0.020(4)
O5T 0.116(5) 0.141(8) 0.169(8) -0.053(6) 0.108(5) -0.065(5)
O6T 0.063(5) 0.184(8) 0.050(3) 0.040(4) 0.030(3) 0.002(5)
C2T 0.115(6) 0.133(6) 0.154(6) -0.027(5) 0.083(5) -0.017(5)
F4T 0.130(5) 0.147(6) 0.197(7) -0.074(5) 0.107(5) -0.021(4)
F5T 0.212(8) 0.211(9) 0.203(7) -0.065(6) 0.150(7) -0.024(7)
F6T 0.183(8) 0.129(6) 0.317(10) -0.007(6) 0.055(7) 0.048(5)
S2U 0.125(5) 0.077(3) 0.125(5) -0.039(3) 0.078(4) -0.032(3)
O4U 0.050(6) 0.064(5) 0.084(7) -0.005(4) 0.041(5) 0.022(4)
O5U 0.095(6) 0.143(11) 0.147(9) -0.025(8) 0.083(5) -0.021(5)
O6U 0.200(10) 0.083(5) 0.114(8) -0.005(5) 0.060(7) -0.006(6)
C2U 0.104(6) 0.079(5) 0.097(5) -0.008(4) 0.071(4) -0.011(5)
F4U 0.192(11) 0.098(6) 0.136(8) -0.011(5) 0.104(8) -0.009(6)
F5U 0.148(7) 0.124(8) 0.101(6) 0.009(5) 0.096(6) 0.008(6)
F6U 0.136(6) 0.206(10) 0.110(6) -0.015(6) 0.064(5) 0.001(6)
O1W 0.0487(15) 0.0423(15) 0.0391(13) -0.0092(11) 0.0005(12) 0.0058(12)
O2W 0.066(2) 0.067(2) 0.0586(19) -0.0038(16) 0.0114(16) 0.0222(15)
O3W 0.090(4) 0.065(3) 0.051(3) -0.012(3) 0.023(3) 0.000(3)

loop_
_atom_type_symbol
_atom_type_description
_atom_type_scat_dispersion_real
_atom_type_scat_dispersion_imag
_atom_type_scat_source
C C 0.0033 0.0016 'International Tables Vol C Tables 4.2.6.8 and 6.1.1.4'
H H 0.0000 0.0000 'International Tables Vol C Tables 4.2.6.8 and 6.1.1.4'
N N 0.0061 0.0033 'International Tables Vol C Tables 4.2.6.8 and 6.1.1.4'
O O 0.0106 0.0060 'International Tables Vol C Tables 4.2.6.8 and 6.1.1.4'
F F 0.0171 0.0103 'International Tables Vol C Tables 4.2.6.8 and 6.1.1.4'
S S 0.1246 0.1234 'International Tables Vol C Tables 4.2.6.8 and 6.1.1.4'
Zn Zn 0.2839 1.4301 'International Tables Vol C Tables 4.2.6.8 and 6.1.1.4'

loop_
_geom_angle_atom_site_label_1
_geom_angle_atom_site_label_2
_geom_angle_atom_site_label_3
_geom_angle
O1W Zn1 N3 100.92(11)
O1W Zn1 N2 96.53(15)
N3 Zn1 N2 101.4(2)
O1W Zn1 N1 100.19(11)
N3 Zn1 N1 121.83(11)
N2 Zn1 N1 128.9(2)
O1W Zn1 N2A 98.00(16)
N3 Zn1 N2A 125.1(2)
N1 Zn1 N2A 104.4(2)
O1W Zn1 N4 177.36(10)
N3 Zn1 N4 80.56(10)
N2 Zn1 N4 81.00(15)
N1 Zn1 N4 80.75(10)
N2A Zn1 N4 79.37(15)
C204 N1 C1 118.4(3)
C204 N1 Zn1 113.6(2)
C1 N1 Zn1 108.4(2)
C204 N1 H1 105.7(16)
C1 N1 H1 107.0(16)
Zn1 N1 H1 102.5(16)
N1 C1 C2 108.7(3)
N1 C1 H1A 110.0
C2 C1 H1A 110.0
N1 C1 H1B 110.0
C2 C1 H1B 110.0
H1A C1 H1B 108.3
N4 C2 C1 112.2(3)
N4 C2 H2B 109.2
C1 C2 H2B 109.2
N4 C2 H2C 109.2
C1 C2 H2C 109.2
H2B C2 H2C 107.9
C404 N2 C3 120.0(6)
C404 N2 Zn1 111.4(5)
C3 N2 Zn1 103.2(5)
C404 N2 H2 108.0(19)
C3 N2 H2 110(2)
Zn1 N2 H2 103.4(19)
N2 C3 C4 114.5(6)
N2 C3 H3A 108.6
C4 C3 H3A 108.6
N2 C3 H3B 108.6
C4 C3 H3B 108.6
H3A C3 H3B 107.6
C3 C4 N4 111.8(4)
C3A C4 N4 114.0(5)
C3 C4 H4A 109.3
N4 C4 H4A 109.3
C3 C4 H4B 109.3
N4 C4 H4B 109.3
H4A C4 H4B 107.9
C3A C4 H4C 108.7
N4 C4 H4C 108.7
C3A C4 H4D 108.7
N4 C4 H4D 108.7
H4C C4 H4D 107.6
C04D N2A C3A 120.1(6)
C04D N2A Zn1 110.3(5)
C3A N2A Zn1 104.1(5)
C04D N2A H2A 109(2)
C3A N2A H2A 111(2)
Zn1 N2A H2A 100.7(19)
N2A C3A C4 110.5(6)
N2A C3A H3C 109.5
C4 C3A H3C 109.5
N2A C3A H3D 109.5
C4 C3A H3D 109.5
H3C C3A H3D 108.1
C604 N3 C5 117.6(3)
C604 N3 Zn1 116.9(2)
C5 N3 Zn1 106.7(2)
C604 N3 H3 105.4(16)
C5 N3 H3 106.5(17)
Zn1 N3 H3 102.2(16)
N3 C5 C6 107.8(3)
N3 C5 H5A 110.2
C6 C5 H5A 110.2
N3 C5 H5B 110.2
C6 C5 H5B 110.2
H5A C5 H5B 108.5
N4 C6 C5 112.3(3)
N4 C6 H6A 109.1
C5 C6 H6A 109.1
N4 C6 H6B 109.1
C5 C6 H6B 109.1
H6A C6 H6B 107.9
C6 N4 C4 112.5(3)
C6 N4 C2 112.8(3)
C4 N4 C2 112.4(3)
C6 N4 Zn1 105.77(19)
C4 N4 Zn1 106.40(19)
C2 N4 Zn1 106.33(19)
C102 C101 C606 111.7(3)
C102 C101 H10A 109.3
C606 C101 H10A 109.3
C102 C101 H10B 109.3
C606 C101 H10B 109.3
H10A C101 H10B 107.9
C107 C102 C103 118.1(3)
C107 C102 C101 120.4(3)
C103 C102 C101 121.3(3)
C102 C103 C104 122.7(3)
C102 C103 H103 118.7
C104 C103 H103 118.7
C105 C104 C103 116.9(3)
C105 C104 C108 123.1(3)
C103 C104 C108 120.0(3)
C104 C105 C106 122.5(3)
C104 C105 H105 118.7
C106 C105 H105 118.7
C107 C106 C105 117.4(3)
C107 C106 C201 120.0(3)
C105 C106 C201 122.6(3)
C102 C107 C106 122.2(3)
C102 C107 O1 119.3(3)
C106 C107 O1 118.5(3)
C111 C108 C110 108.9(3)
C111 C108 C104 108.9(3)
C110 C108 C104 112.4(3)
C111 C108 C109 109.5(4)
C110 C108 C109 107.0(3)
C104 C108 C109 110.2(3)
C108 C109 H09A 109.5
C108 C109 H09B 109.5
H09A C109 H09B 109.5
C108 C109 H09C 109.5
H09A C109 H09C 109.5
H09B C109 H09C 109.5
C108 C110 H11A 109.5
C108 C110 H11B 109.5
H11A C110 H11B 109.5
C108 C110 H11C 109.5
H11A C110 H11C 109.5
H11B C110 H11C 109.5
C108 C111 H11D 109.5
C108 C111 H11E 109.5
H11D C111 H11E 109.5
C108 C111 H11F 109.5
H11D C111 H11F 109.5
H11E C111 H11F 109.5
C107 O1 C112 112.7(3)
O1 C112 H11G 109.5
O1 C112 H11H 109.5
H11G C112 H11H 109.5
O1 C112 H11I 109.5
H11G C112 H11I 109.5
H11H C112 H11I 109.5
C106 C201 C202 114.7(3)
C106 C201 H20A 108.6
C202 C201 H20A 108.6
C106 C201 H20B 108.6
C202 C201 H20B 108.6
H20A C201 H20B 107.6
C207 C202 C203 118.8(3)
C207 C202 C201 120.2(3)
C203 C202 C201 121.0(3)
C204 C203 C202 119.8(3)
C204 C203 H203 120.1
C202 C203 H203 120.1
C205 C204 C203 120.5(3)
C205 C204 N1 116.3(3)
C203 C204 N1 123.0(3)
C204 C205 C206 120.8(3)
C204 C205 H205 119.6
C206 C205 H205 119.6
C207 C206 C205 118.0(3)
C207 C206 C301 120.7(3)
C205 C206 C301 121.2(3)
C206 C207 C202 122.0(3)
C206 C207 O2 117.7(3)
C202 C207 O2 120.2(3)
C207 O2 C212 114.2(3)
O2 C212 H21A 109.5
O2 C212 H21B 109.5
H21A C212 H21B 109.5
O2 C212 H21C 109.5
H21A C212 H21C 109.5
H21B C212 H21C 109.5
C302 C301 C206 114.7(3)
C302 C301 H30A 108.6
C206 C301 H30A 108.6
C302 C301 H30B 108.6
C206 C301 H30B 108.6
H30A C301 H30B 107.6
C307 C302 C303 117.9(3)
C307 C302 C301 121.1(3)
C303 C302 C301 120.9(4)
C302 C303 C304 122.6(4)
C302 C303 H303 118.7
C304 C303 H303 118.7
C305 C304 C303 117.1(3)
C305 C304 C308 121.7(4)
C303 C304 C308 121.2(4)
C304 C305 C306 122.3(4)
C304 C305 H305 118.9
C306 C305 H305 118.9
C307 C306 C305 118.3(3)
C307 C306 C401 123.2(3)
C305 C306 C401 118.5(3)
C306 C307 C302 121.8(3)
C306 C307 O3 119.7(3)
C302 C307 O3 118.3(3)
C311 C308 C309 110.1(5)
C311 C308 C304 108.6(4)
C309 C308 C304 110.0(3)
C311 C308 C310 109.3(5)
C309 C308 C310 107.7(4)
C304 C308 C310 111.2(4)
C308 C309 H30C 109.5
C308 C309 H30D 109.5
H30C C309 H30D 109.5
C308 C309 H30E 109.5
H30C C309 H30E 109.5
H30D C309 H30E 109.5
C308 C310 H31A 109.5
C308 C310 H31B 109.5
H31A C310 H31B 109.5
C308 C310 H31C 109.5
H31A C310 H31C 109.5
H31B C310 H31C 109.5
C308 C311 H31D 109.5
C308 C311 H31E 109.5
H31D C311 H31E 109.5
C308 C311 H31F 109.5
H31D C311 H31F 109.5
H31E C311 H31F 109.5
C307 O3 C312 113.3(3)
O3 C312 H31G 109.5
O3 C312 H31H 109.5
H31G C312 H31H 109.5
O3 C312 H31I 109.5
H31G C312 H31I 109.5
H31H C312 H31I 109.5
C02D C401 C306 118.4(4)
C402 C401 C306 114.0(4)
C402 C401 H40A 108.8
C306 C401 H40A 108.8
C402 C401 H40B 108.8
C306 C401 H40B 108.8
H40A C401 H40B 107.6
C02D C401 H40C 107.7
C306 C401 H40C 107.7
C02D C401 H40D 107.7
C306 C401 H40D 107.7
H40C C401 H40D 107.1
C407 C402 C403 112.3(9)
C407 C402 C401 114.5(8)
C403 C402 C401 133.2(9)
C404 C403 C402 125.2(8)
C404 C403 H403 117.4
C402 C403 H403 117.4
C405 C404 C403 120.2(7)
C405 C404 N2 117.3(7)
C403 C404 N2 121.8(8)
C404 C405 C406 115.3(8)
C404 C405 H405 122.4
C406 C405 H405 122.4
C407 C406 C405 124.3(9)
C407 C406 C501 125.9(9)
C405 C406 C501 109.8(8)
C406 C407 O4 118.6(11)
C406 C407 C402 122.5(9)
O4 C407 C402 118.6(11)
C407 O4 C412 114.5(13)
O4 C412 H41A 109.5
O4 C412 H41B 109.5
H41A C412 H41B 109.5
O4 C412 H41C 109.5
H41A C412 H41C 109.5
H41B C412 H41C 109.5
C07D C02D C03D 123.7(9)
C07D C02D C401 127.1(9)
C03D C02D C401 109.2(8)
C04D C03D C02D 115.8(8)
C04D C03D H03D 122.1
C02D C03D H03D 122.1
C03D C04D C05D 120.6(7)
C03D C04D N2A 115.2(7)
C05D C04D N2A 123.9(8)
C04D C05D C06D 124.6(8)
C04D C05D H05D 117.7
C06D C05D H05D 117.7
C07D C06D C05D 113.0(9)
C07D C06D C501 112.2(8)
C05D C06D C501 134.8(9)
C02D C07D C06D 122.1(9)
C02D C07D O4D 118.4(11)
C06D C07D O4D 119.6(11)
C07D O4D C12D 111.6(14)
O4D C12D H41D 109.5
O4D C12D H41E 109.5
H41D C12D H41E 109.5
O4D C12D H41F 109.5
H41D C12D H41F 109.5
H41E C12D H41F 109.5
C406 C501 C502 118.2(7)
C502 C501 C06D 114.2(6)
C406 C501 H50A 107.8
C502 C501 H50A 107.8
C406 C501 H50B 107.8
C502 C501 H50B 107.8
H50A C501 H50B 107.1
C502 C501 H50C 108.7
C06D C501 H50C 108.7
C502 C501 H50D 108.7
C06D C501 H50D 108.7
H50C C501 H50D 107.6
C503 C502 C507 117.8(4)
C503 C502 C501 121.1(4)
C507 C502 C501 121.1(4)
C502 C503 C504 123.5(4)
C502 C503 H503 118.2
C504 C503 H503 118.2
C505 C504 C503 116.9(3)
C505 C504 C508 122.7(3)
C503 C504 C508 120.4(3)
C504 C505 C506 122.3(4)
C504 C505 H505 118.9
C506 C505 H505 118.9
C505 C506 C507 118.2(4)
C505 C506 C601 120.4(4)
C507 C506 C601 121.5(4)
C502 C507 O5 120.1(4)
C502 C507 C506 121.1(3)
O5 C507 C506 118.7(4)
C511 C508 C504 112.5(3)
C511 C508 C509 107.2(3)
C504 C508 C509 111.8(3)
C511 C508 C510 111.4(4)
C504 C508 C510 107.5(3)
C509 C508 C510 106.3(3)
C508 C509 H50E 109.5
C508 C509 H50F 109.5
H50E C509 H50F 109.5
C508 C509 H50G 109.5
H50E C509 H50G 109.5
H50F C509 H50G 109.5
C508 C510 H51A 109.5
C508 C510 H51B 109.5
H51A C510 H51B 109.5
C508 C510 H51C 109.5
H51A C510 H51C 109.5
H51B C510 H51C 109.5
C508 C511 H51D 109.5
C508 C511 H51E 109.5
H51D C511 H51E 109.5
C508 C511 H51F 109.5
H51D C511 H51F 109.5
H51E C511 H51F 109.5
C507 O5 C12E 110.4(7)
C507 O5 C512 113.7(5)
O5 C512 H51X 109.5
O5 C512 H51Y 109.5
H51X C512 H51Y 109.5
O5 C512 H51Z 109.5
H51X C512 H51Z 109.5
H51Y C512 H51Z 109.5
O5 C12E H12G 109.5
O5 C12E H12H 109.5
H12G C12E H12H 109.5
O5 C12E H12I 109.5
H12G C12E H12I 109.5
H12H C12E H12I 109.5
C506 C601 C602 115.4(3)
C506 C601 H60A 108.4
C602 C601 H60A 108.4
C506 C601 H60B 108.4
C602 C601 H60B 108.4
H60A C601 H60B 107.5
C607 C602 C603 118.1(3)
C607 C602 C601 119.8(3)
C603 C602 C601 122.1(3)
C604 C603 C602 120.6(3)
C604 C603 H603 119.7
C602 C603 H603 119.7
C605 C604 C603 120.7(3)
C605 C604 N3 122.7(3)
C603 C604 N3 116.6(3)
C604 C605 C606 119.9(3)
C604 C605 H605 120.0
C606 C605 H605 120.0
C607 C606 C605 118.5(3)
C607 C606 C101 121.5(3)
C605 C606 C101 120.0(3)
C602 C607 C606 122.3(3)
C602 C607 O6 118.4(3)
C606 C607 O6 119.2(3)
C607 O6 C612 113.3(3)
O6 C612 H61A 109.5
O6 C612 H61B 109.5
H61A C612 H61B 109.5
O6 C612 H61C 109.5
H61A C612 H61C 109.5
H61B C612 H61C 109.5
O2T S1 O1T 115.5(4)
O2T S1 O3T 114.7(3)
O1T S1 O3T 112.8(3)
O2T S1 C1T 104.5(3)
O1T S1 C1T 104.2(4)
O3T S1 C1T 103.4(3)
F2T C1T F3T 108.8(5)
F2T C1T F1T 107.4(5)
F3T C1T F1T 105.9(4)
F2T C1T S1 112.2(4)
F3T C1T S1 111.0(4)
F1T C1T S1 111.3(4)
O3U S1U O2U 116.4(7)
O3U S1U O1U 112.8(7)
O2U S1U O1U 112.4(7)
O3U S1U C1U 106.4(6)
O2U S1U C1U 104.8(6)
O1U S1U C1U 102.4(6)
F2U C1U F3U 108.3(7)
F2U C1U F1U 105.2(8)
F3U C1U F1U 107.3(8)
F2U C1U S1U 113.0(7)
F3U C1U S1U 112.1(7)
F1U C1U S1U 110.6(6)
O6T S2 O5T 122.6(6)
O6T S2 O4T 108.7(5)
O5T S2 O4T 108.8(6)
O6T S2 C2T 107.9(6)
O5T S2 C2T 105.0(5)
O4T S2 C2T 101.9(5)
F6T C2T F5T 107.9(9)
F6T C2T F4T 110.8(9)
F5T C2T F4T 104.3(9)
F6T C2T S2 109.8(8)
F5T C2T S2 112.2(8)
F4T C2T S2 111.7(7)
O6U S2U O4U 111.5(7)
O6U S2U O5U 110.0(8)
O4U S2U O5U 109.6(8)
O6U S2U C2U 110.0(7)
O4U S2U C2U 108.4(7)
O5U S2U C2U 107.3(8)
F6U C2U F4U 103.8(9)
F6U C2U F5U 103.2(9)
F4U C2U F5U 103.7(9)
F6U C2U S2U 113.5(8)
F4U C2U S2U 115.3(8)
F5U C2U S2U 115.8(8)
Zn1 O1W H1WA 120(2)
Zn1 O1W H1WB 118(2)
H1WA O1W H1WB 106(4)
H2WA O2W H2WB 105(4)
H3WA O3W H3WB 110(5)

loop_
_geom_bond_atom_site_label_1
_geom_bond_atom_site_label_2
_geom_bond_distance
Zn1 O1W 2.019(2)
Zn1 N3 2.076(3)
Zn1 N2 2.086(5)
Zn1 N1 2.088(3)
Zn1 N2A 2.133(6)
Zn1 N4 2.269(3)
N1 C204 1.458(4)
N1 C1 1.483(4)
N1 H1 0.911(13)
C1 C2 1.515(5)
C1 H1A 0.9900
C1 H1B 0.9900
C2 N4 1.481(4)
C2 H2B 0.9900
C2 H2C 0.9900
N2 C404 1.450(8)
N2 C3 1.468(9)
N2 H2 0.895(15)
C3 C4 1.474(8)
C3 H3A 0.9900
C3 H3B 0.9900
C4 C3A 1.474(8)
C4 N4 1.479(4)
C4 H4A 0.9900
C4 H4B 0.9900
C4 H4C 0.9900
C4 H4D 0.9900
N2A C04D 1.447(8)
N2A C3A 1.474(9)
N2A H2A 0.883(15)
C3A H3C 0.9900
C3A H3D 0.9900
N3 C604 1.455(4)
N3 C5 1.475(4)
N3 H3 0.921(13)
C5 C6 1.515(5)
C5 H5A 0.9900
C5 H5B 0.9900
C6 N4 1.471(4)
C6 H6A 0.9900
C6 H6B 0.9900
C101 C102 1.515(4)
C101 C606 1.522(5)
C101 H10A 0.9900
C101 H10B 0.9900
C102 C107 1.383(5)
C102 C103 1.386(5)
C103 C104 1.395(5)
C103 H103 0.9500
C104 C105 1.394(5)
C104 C108 1.526(5)
C105 C106 1.401(4)
C105 H105 0.9500
C106 C107 1.392(4)
C106 C201 1.497(5)
C107 O1 1.394(4)
C108 C111 1.523(6)
C108 C110 1.524(6)
C108 C109 1.529(5)
C109 H09A 0.9800
C109 H09B 0.9800
C109 H09C 0.9800
C110 H11A 0.9800
C110 H11B 0.9800
C110 H11C 0.9800
C111 H11D 0.9800
C111 H11E 0.9800
C111 H11F 0.9800
O1 C112 1.443(4)
C112 H11G 0.9800
C112 H11H 0.9800
C112 H11I 0.9800
C201 C202 1.519(4)
C201 H20A 0.9900
C201 H20B 0.9900
C202 C207 1.391(5)
C202 C203 1.395(4)
C203 C204 1.384(4)
C203 H203 0.9500
C204 C205 1.382(5)
C205 C206 1.391(5)
C205 H205 0.9500
C206 C207 1.388(5)
C206 C301 1.521(5)
C207 O2 1.393(4)
O2 C212 1.431(4)
C212 H21A 0.9800
C212 H21B 0.9800
C212 H21C 0.9800
C301 C302 1.500(5)
C301 H30A 0.9900
C301 H30B 0.9900
C302 C307 1.383(5)
C302 C303 1.385(5)
C303 C304 1.392(5)
C303 H303 0.9500
C304 C305 1.376(5)
C304 C308 1.537(5)
C305 C306 1.397(5)
C305 H305 0.9500
C306 C307 1.376(5)
C306 C401 1.528(5)
C307 O3 1.393(4)
C308 C311 1.501(7)
C308 C309 1.516(5)
C308 C310 1.545(7)
C309 H30C 0.9800
C309 H30D 0.9800
C309 H30E 0.9800
C310 H31A 0.9800
C310 H31B 0.9800
C310 H31C 0.9800
C311 H31D 0.9800
C311 H31E 0.9800
C311 H31F 0.9800
O3 C312 1.436(5)
C312 H31G 0.9800
C312 H31H 0.9800
C312 H31I 0.9800
C401 C02D 1.480(10)
C401 C402 1.522(9)
C401 H40A 0.9900
C401 H40B 0.9900
C401 H40C 0.9900
C401 H40D 0.9900
C402 C407 1.406(10)
C402 C403 1.412(10)
C403 C404 1.395(10)
C403 H403 0.9500
C404 C405 1.380(9)
C405 C406 1.393(10)
C405 H405 0.9500
C406 C407 1.365(10)
C406 C501 1.479(10)
C407 O4 1.389(10)
O4 C412 1.425(11)
C412 H41A 0.9800
C412 H41B 0.9800
C412 H41C 0.9800
C02D C07D 1.378(10)
C02D C03D 1.399(10)
C03D C04D 1.376(10)
C03D H03D 0.9500
C04D C05D 1.380(10)
C05D C06D 1.432(10)
C05D H05D 0.9500
C06D C07D 1.391(10)
C06D C501 1.547(10)
C07D O4D 1.393(10)
O4D C12D 1.443(12)
C12D H41D 0.9800
C12D H41E 0.9800
C12D H41F 0.9800
C501 C502 1.506(6)
C501 H50A 0.9900
C501 H50B 0.9900
C501 H50C 0.9900
C501 H50D 0.9900
C502 C503 1.384(5)
C502 C507 1.385(6)
C503 C504 1.384(5)
C503 H503 0.9500
C504 C505 1.384(5)
C504 C508 1.532(5)
C505 C506 1.396(5)
C505 H505 0.9500
C506 C507 1.399(6)
C506 C601 1.501(6)
C507 O5 1.396(4)
C508 C511 1.507(6)
C508 C509 1.547(5)
C508 C510 1.551(5)
C509 H50E 0.9800
C509 H50F 0.9800
C509 H50G 0.9800
C510 H51A 0.9800
C510 H51B 0.9800
C510 H51C 0.9800
C511 H51D 0.9800
C511 H51E 0.9800
C511 H51F 0.9800
O5 C12E 1.488(11)
O5 C512 1.489(9)
C512 H51X 0.9800
C512 H51Y 0.9800
C512 H51Z 0.9800
C12E H12G 0.9800
C12E H12H 0.9800
C12E H12I 0.9800
C601 C602 1.510(5)
C601 H60A 0.9900
C601 H60B 0.9900
C602 C607 1.382(5)
C602 C603 1.386(5)
C603 C604 1.382(4)
C603 H603 0.9500
C604 C605 1.374(5)
C605 C606 1.394(5)
C605 H605 0.9500
C606 C607 1.385(4)
C607 O6 1.391(4)
O6 C612 1.428(4)
C612 H61A 0.9800
C612 H61B 0.9800
C612 H61C 0.9800
S1 O2T 1.421(5)
S1 O1T 1.429(6)
S1 O3T 1.444(4)
S1 C1T 1.801(6)
C1T F2T 1.322(7)
C1T F3T 1.329(6)
C1T F1T 1.333(6)
S1U O3U 1.389(8)
S1U O2U 1.427(9)
S1U O1U 1.462(9)
S1U C1U 1.778(9)
C1U F2U 1.320(9)
C1U F3U 1.322(10)
C1U F1U 1.331(9)
S2 O6T 1.363(6)
S2 O5T 1.402(7)
S2 O4T 1.475(7)
S2 C2T 1.763(10)
C2T F6T 1.328(11)
C2T F5T 1.329(10)
C2T F4T 1.339(10)
S2U O6U 1.414(9)
S2U O4U 1.429(9)
S2U O5U 1.485(10)
S2U C2U 1.697(10)
C2U F6U 1.342(11)
C2U F4U 1.344(11)
C2U F5U 1.345(10)
O1W H1WA 0.847(18)
O1W H1WB 0.855(18)
O2W H2WA 0.856(19)
O2W H2WB 0.855(19)
O3W H3WA 0.84(2)
O3W H3WB 0.83(2)

loop_
_geom_hbond_atom_site_label_D
_geom_hbond_atom_site_label_H
_geom_hbond_atom_site_label_A
_geom_hbond_distance_DH
_geom_hbond_distance_HA
_geom_hbond_distance_DA
_geom_hbond_angle_DHA
_geom_hbond_site_symmetry_A
N1 H1 O6T 0.911(13) 2.230(18) 3.116(10) 164(2) .
N1 H1 S2U 0.911(13) 2.916(18) 3.788(9) 161(2) .
N1 H1 O4U 0.911(13) 1.899(18) 2.786(11) 164(2) .
N2 H2 O1T 0.895(15) 2.089(17) 2.976(10) 171(3) .
N2A H2A O4U 0.883(15) 2.125(19) 2.984(12) 164(3) .
N3 H3 S1 0.921(13) 2.804(16) 3.689(4) 162(2) .
N3 H3 O1T 0.921(13) 2.203(16) 3.109(7) 168(2) .
N3 H3 O3T 0.921(13) 2.51(2) 3.194(5) 132(2) .
N3 H3 O1U 0.921(13) 1.906(17) 2.825(10) 175(2) .
O1W H1WA O2W 0.847(18) 1.79(2) 2.603(4) 160(4) .
O1W H1WB O3 0.855(18) 2.22(2) 3.026(4) 158(3) .
O2W H2WA O3W 0.856(19) 2.00(5) 2.667(6) 134(5) .
O2W H2WB O1 0.855(19) 1.98(2) 2.814(4) 165(5) .
O3W H3WA O2 0.84(2) 2.16(3) 2.963(6) 160(8) .
O3W H3WB O4T 0.83(2) 1.99(4) 2.746(8) 151(8) 4_565
